data_4069934
loop_
_publ_author_name
'Jiang, Chunfang'
'Blacque, Olivier'
'Berke, Heinz'

_publ_section_title
;
 Metal-Free Hydrogen Activation by the Frustrated Lewis Pairs of
 ClB(C6F5)2and HB(C6F5)2and Bulky Lewis Bases
;
_journal_issue 17
_journal_name_full Organometallics
_journal_page_first 5233
_journal_paper_doi 10.1021/om900517d
_journal_volume 28
_journal_year 2009
_chemical_formula_moiety 'C27 H34 P, C12 B Cl2 F10'
_chemical_formula_sum 'C39 H34 B Cl2 F10 P'
_chemical_formula_weight 805.34
_chemical_name_systematic
;
Tris(2,4,6-trimethylphenyl)phosphonium bis(pentafluorophenyl)-dichloroborate
;
_space_group_IT_number 14
_symmetry_cell_setting monoclinic
_symmetry_space_group_name_Hall '-P 2ybc'
_symmetry_space_group_name_H-M 'P 1 21/c 1'
_atom_sites_solution_hydrogens geom
_atom_sites_solution_primary direct
_atom_sites_solution_secondary difmap
_audit_creation_method SHELXL-97
_cell_angle_alpha 90.00
_cell_angle_beta 95.018(1)
_cell_angle_gamma 90.00
_cell_formula_units_Z 4
_cell_length_a 8.2098(1)
_cell_length_b 19.2927(2)
_cell_length_c 23.8105(2)
_cell_measurement_reflns_used 31198
_cell_measurement_temperature 183(2)
_cell_measurement_theta_max 32.7362
_cell_measurement_theta_min 2.5716
_cell_volume 3756.87(7)
_computing_cell_refinement
;
CrysAlisPro, Oxford Diffraction Ltd.,
Version 1.171.33.41 (release 06-05-2009 CrysAlis171 .NET)
(compiled May  6 2009,17:20:42)
;
_computing_data_collection
;
CrysAlisPro, Oxford Diffraction Ltd.,
Version 1.171.33.41 (release 06-05-2009 CrysAlis171 .NET)
(compiled May  6 2009,17:20:42)
;
_computing_data_reduction
;
CrysAlisPro, Oxford Diffraction Ltd.,
Version 1.171.33.41 (release 06-05-2009 CrysAlis171 .NET)
(compiled May  6 2009,17:20:42)
;
_computing_molecular_graphics
; ORTEP-3 for Windows, Version 2.01.
  Farrugia, L. J. (1997). J. Appl. Cryst. 30, 565.
;
_computing_publication_material
; WinGX -- An integrated system of Windows programs for the solution,
 refinment and analysis of single crystal X-ray diffraction data,
 Version 1.80.00.
 Farrugia, L. J. (1999). J. Appl. Cryst. 32, 837-838.
 SHELXL97. Program for crystal structure refinement.
 Sheldrick, G.M. (2008). Acta Cryst. A64, 112-122.
 PLATON for Windows, Version 1.12.
 Spek, A. L. (2003). J. Appl. Cryst. 36, 7-13. 
;
_computing_structure_refinement
; SHELXL97. Program for crystal structure refinement.
  Sheldrick, G.M. (2008). Acta Cryst. A64, 112-122.
;
_computing_structure_solution
; SHELXS97. Program for Crystal Structure solution.
  Sheldrick, G.M. (2008). Acta Cryst. A64, 112-122.  
;
_diffrn_ambient_temperature 183(2)
_diffrn_detector_area_resol_mean 10.4498
_diffrn_measured_fraction_theta_full 0.999
_diffrn_measured_fraction_theta_max 0.999
_diffrn_measurement_device_type
; Goniometer Xcalibur, detector: Ruby
Oxford Diffraction (2007). Oxford Diffraction Ltd.,
Xcalibur CCD system
;
_diffrn_measurement_method 'omega scans'
_diffrn_radiation_monochromator graphite
_diffrn_radiation_source 'Enhance (Mo) X-ray Source'
_diffrn_radiation_type MoK\a
_diffrn_radiation_wavelength 0.71073
_diffrn_reflns_av_R_equivalents 0.0331
_diffrn_reflns_av_sigmaI/netI 0.0290
_diffrn_reflns_limit_h_max 11
_diffrn_reflns_limit_h_min -11
_diffrn_reflns_limit_k_max 27
_diffrn_reflns_limit_k_min -27
_diffrn_reflns_limit_l_max 34
_diffrn_reflns_limit_l_min -34
_diffrn_reflns_number 79873
_diffrn_reflns_theta_full 30.51
_diffrn_reflns_theta_max 30.51
_diffrn_reflns_theta_min 2.71
_diffrn_standards_decay_% 0
_diffrn_standards_interval_count 50
_diffrn_standards_interval_time 80
_diffrn_standards_number 2
_exptl_absorpt_coefficient_mu 0.294
_exptl_absorpt_correction_T_max 0.958
_exptl_absorpt_correction_T_min 0.904
_exptl_absorpt_correction_type analytical
_exptl_absorpt_process_details
;
CrysAlisPro, Oxford Diffraction Ltd.,
Version 1.171.33.41 (release 06-05-2009 CrysAlis171 .NET)
(compiled May  6 2009,17:20:42)
Analytical numeric absorption correction using a multifaceted crystal
model based on expressions derived by R.C. Clark & J.S. Reid.
(Clark, R. C. & Reid, J. S. (1995). Acta Cryst. A51, 887-897)
;
_exptl_crystal_colour colourless
_exptl_crystal_density_diffrn 1.424
_exptl_crystal_density_method 'not measured'
_exptl_crystal_description block
_exptl_crystal_F_000 1648
_exptl_crystal_size_max 0.44
_exptl_crystal_size_mid 0.36
_exptl_crystal_size_min 0.20
_refine_diff_density_max 0.363
_refine_diff_density_min -0.305
_refine_diff_density_rms 0.049
_refine_ls_extinction_method none
_refine_ls_goodness_of_fit_ref 1.035
_refine_ls_hydrogen_treatment mixed
_refine_ls_matrix_type full
_refine_ls_number_parameters 491
_refine_ls_number_reflns 11466
_refine_ls_number_restraints 0
_refine_ls_restrained_S_all 1.035
_refine_ls_R_factor_all 0.0676
_refine_ls_R_factor_gt 0.0455
_refine_ls_shift/su_max 0.001
_refine_ls_shift/su_mean 0.000
_refine_ls_structure_factor_coef Fsqd
_refine_ls_weighting_details 'calc w=1/[s^2^(Fo^2^+(0.0717P)^2^+0.2113P] where P=(Fo^2^+2Fc^2^)/3'
_refine_ls_weighting_scheme calc
_refine_ls_wR_factor_gt 0.1166
_refine_ls_wR_factor_ref 0.1236
_reflns_number_gt 8553
_reflns_number_total 11466
_reflns_threshold_expression >2sigma(I)
_cod_data_source_file om900517d_si_001.cif
_cod_data_source_block 3a
_cod_original_sg_symbol_H-M 'P 21/c'
_cod_database_code 4069934

loop_
_symmetry_equiv_pos_as_xyz
'x, y, z'
'-x, y+1/2, -z+1/2'
'-x, -y, -z'
'x, -y-1/2, z-1/2'

loop_
_atom_site_label
_atom_site_type_symbol
_atom_site_fract_x
_atom_site_fract_y
_atom_site_fract_z
_atom_site_U_iso_or_equiv
_atom_site_adp_type
_atom_site_occupancy
_atom_site_symmetry_multiplicity
_atom_site_calc_flag
_atom_site_refinement_flags
C1 C 0.98723(15) 0.12895(6) 0.21590(5) 0.0251(3) Uani 1 1 d .
C2 C 0.97612(19) 0.07246(7) 0.25263(6) 0.0339(3) Uani 1 1 d .
C3 C 1.1042(2) 0.06211(8) 0.29410(7) 0.0409(4) Uani 1 1 d .
H3 H 1.0999 0.0240 0.3179 0.049 Uiso 1 1 calc R
C4 C 1.2371(2) 0.10583(8) 0.30143(6) 0.0359(3) Uani 1 1 d .
C5 C 1.24160(17) 0.16312(8) 0.26619(6) 0.0291(3) Uani 1 1 d .
H5 H 1.3284 0.1940 0.2717 0.035 Uiso 1 1 calc R
C6 C 1.12028(15) 0.17553(7) 0.22304(5) 0.0234(2) Uani 1 1 d .
C7 C 0.8314(2) 0.02413(9) 0.25112(9) 0.0545(5) Uani 1 1 d .
H7A H 0.8250 -0.0023 0.2168 0.082 Uiso 1 1 calc R
H7B H 0.7329 0.0507 0.2527 0.082 Uiso 1 1 calc R
H7C H 0.8440 -0.0067 0.2828 0.082 Uiso 1 1 calc R
C8 C 1.3764(3) 0.09280(11) 0.34604(8) 0.0587(5) Uani 1 1 d .
H8A H 1.3391 0.0637 0.3750 0.088 Uiso 1 1 calc R
H8B H 1.4140 0.1361 0.3622 0.088 Uiso 1 1 calc R
H8C H 1.4644 0.0703 0.3292 0.088 Uiso 1 1 calc R
C9 C 1.13657(17) 0.23851(7) 0.18649(6) 0.0307(3) Uani 1 1 d .
H9A H 1.2331 0.2638 0.1997 0.046 Uiso 1 1 calc R
H9B H 1.0423 0.2676 0.1883 0.046 Uiso 1 1 calc R
H9C H 1.1447 0.2242 0.1482 0.046 Uiso 1 1 calc R
C10 C 0.71745(15) 0.22199(7) 0.16537(5) 0.0253(3) Uani 1 1 d .
C11 C 0.67834(16) 0.24690(7) 0.21850(6) 0.0264(3) Uani 1 1 d .
C12 C 0.59037(17) 0.30844(7) 0.21935(6) 0.0303(3) Uani 1 1 d .
H12 H 0.5653 0.3261 0.2539 0.036 Uiso 1 1 calc R
C13 C 0.53844(18) 0.34460(7) 0.17068(7) 0.0329(3) Uani 1 1 d .
C14 C 0.57665(18) 0.31843(8) 0.11924(6) 0.0347(3) Uani 1 1 d .
H14 H 0.5413 0.3422 0.0864 0.042 Uiso 1 1 calc R
C15 C 0.66623(16) 0.25777(8) 0.11527(6) 0.0303(3) Uani 1 1 d .
C16 C 0.72384(19) 0.21107(8) 0.27380(6) 0.0348(3) Uani 1 1 d .
H16A H 0.8395 0.2152 0.2833 0.052 Uiso 1 1 calc R
H16B H 0.6946 0.1630 0.2706 0.052 Uiso 1 1 calc R
H16C H 0.6664 0.2322 0.3028 0.052 Uiso 1 1 calc R
C17 C 0.4399(2) 0.40997(9) 0.17367(8) 0.0525(5) Uani 1 1 d .
H17A H 0.4493 0.4370 0.1403 0.079 Uiso 1 1 calc R
H17B H 0.4801 0.4363 0.2062 0.079 Uiso 1 1 calc R
H17C H 0.3272 0.3984 0.1765 0.079 Uiso 1 1 calc R
C18 C 0.7021(2) 0.23263(10) 0.05772(6) 0.0432(4) Uani 1 1 d .
H18A H 0.6476 0.2619 0.0294 0.065 Uiso 1 1 calc R
H18B H 0.6637 0.1859 0.0525 0.065 Uiso 1 1 calc R
H18C H 0.8179 0.2341 0.0547 0.065 Uiso 1 1 calc R
C19 C 0.73587(16) 0.07196(7) 0.12562(6) 0.0287(3) Uani 1 1 d .
C20 C 0.56712(17) 0.06030(8) 0.12768(7) 0.0363(3) Uani 1 1 d .
C21 C 0.49730(17) 0.00349(8) 0.09862(7) 0.0357(3) Uani 1 1 d .
H21 H 0.3860 -0.0045 0.0999 0.043 Uiso 1 1 calc R
C22 C 0.58595(17) -0.04158(7) 0.06798(6) 0.0295(3) Uani 1 1 d .
C23 C 0.75295(16) -0.03018(7) 0.06775(6) 0.0283(3) Uani 1 1 d .
H23 H 0.8146 -0.0607 0.0481 0.034 Uiso 1 1 calc R
C24 C 0.83112(15) 0.02537(7) 0.09595(6) 0.0267(3) Uani 1 1 d .
C25 C 0.45675(19) 0.10532(10) 0.15960(9) 0.0587(6) Uani 1 1 d .
H25A H 0.4271 0.1460 0.1378 0.088 Uiso 1 1 calc R
H25B H 0.5130 0.1187 0.1950 0.088 Uiso 1 1 calc R
H25C H 0.3598 0.0799 0.1663 0.088 Uiso 1 1 calc R
C26 C 0.50330(19) -0.10097(8) 0.03609(7) 0.0369(3) Uani 1 1 d .
H26A H 0.4720 -0.1353 0.0623 0.055 Uiso 1 1 calc R
H26B H 0.5773 -0.1211 0.0116 0.055 Uiso 1 1 calc R
H26C H 0.4078 -0.0844 0.0140 0.055 Uiso 1 1 calc R
C27 C 1.01363(17) 0.03244(8) 0.09432(7) 0.0375(3) Uani 1 1 d .
H27A H 1.0554 -0.0075 0.0763 0.056 Uiso 1 1 calc R
H27B H 1.0644 0.0360 0.1321 0.056 Uiso 1 1 calc R
H27C H 1.0373 0.0733 0.0736 0.056 Uiso 1 1 calc R
P1 P 0.84154(4) 0.146522(17) 0.156746(15) 0.02461(8) Uani 1 1 d .
H1 H 0.9327(17) 0.1655(7) 0.1174(6) 0.022(3) Uiso 1 1 d .
B B 1.1492(2) 0.26740(9) -0.02951(7) 0.0340(3) Uani 1 1 d .
Cl1 Cl 1.35771(5) 0.30626(3) -0.026232(18) 0.05305(12) Uani 1 1 d .
Cl2 Cl 1.15114(6) 0.19801(2) 0.028824(15) 0.04518(11) Uani 1 1 d .
C28 C 1.0265(2) 0.33044(8) -0.01657(6) 0.0351(3) Uani 1 1 d .
C29 C 1.0266(3) 0.36044(9) 0.03669(7) 0.0507(5) Uani 1 1 d .
C30 C 0.9286(3) 0.41529(11) 0.04856(9) 0.0685(6) Uani 1 1 d .
C31 C 0.8262(3) 0.44445(11) 0.00707(11) 0.0730(7) Uani 1 1 d .
C32 C 0.8246(3) 0.41900(10) -0.04639(10) 0.0615(6) Uani 1 1 d .
C33 C 0.9232(2) 0.36341(8) -0.05720(7) 0.0431(4) Uani 1 1 d .
C34 C 1.09931(19) 0.22314(7) -0.08681(6) 0.0318(3) Uani 1 1 d .
C35 C 0.9429(2) 0.19497(8) -0.09489(6) 0.0341(3) Uani 1 1 d .
C36 C 0.8878(2) 0.15365(8) -0.13967(6) 0.0370(3) Uani 1 1 d .
C37 C 0.9908(2) 0.13837(8) -0.18039(6) 0.0398(4) Uani 1 1 d .
C38 C 1.1466(2) 0.16408(8) -0.17470(6) 0.0389(4) Uani 1 1 d .
C39 C 1.19798(19) 0.20548(8) -0.12919(6) 0.0349(3) Uani 1 1 d .
F1 F 1.12951(19) 0.33653(6) 0.07983(4) 0.0768(4) Uani 1 1 d .
F2 F 0.9347(3) 0.44059(8) 0.10195(6) 0.1126(6) Uani 1 1 d .
F3 F 0.7320(2) 0.49891(8) 0.01830(9) 0.1191(7) Uani 1 1 d .
F4 F 0.72781(19) 0.44784(7) -0.08872(7) 0.1012(6) Uani 1 1 d .
F5 F 0.91461(15) 0.34233(6) -0.11120(4) 0.0603(3) Uani 1 1 d .
F6 F 0.83373(12) 0.20817(5) -0.05701(4) 0.0462(2) Uani 1 1 d .
F7 F 0.73424(13) 0.12892(5) -0.14455(4) 0.0513(3) Uani 1 1 d .
F8 F 0.93758(15) 0.09904(6) -0.22487(4) 0.0591(3) Uani 1 1 d .
F9 F 1.25118(14) 0.14815(6) -0.21347(4) 0.0551(3) Uani 1 1 d .
F10 F 1.35465(12) 0.22726(5) -0.12844(4) 0.0471(2) Uani 1 1 d .

loop_
_atom_site_aniso_label
_atom_site_aniso_U_11
_atom_site_aniso_U_22
_atom_site_aniso_U_33
_atom_site_aniso_U_23
_atom_site_aniso_U_13
_atom_site_aniso_U_12
C1 0.0226(6) 0.0234(6) 0.0296(6) -0.0025(5) 0.0038(5) 0.0022(5)
C2 0.0391(8) 0.0248(7) 0.0396(8) 0.0024(6) 0.0129(6) 0.0025(6)
C3 0.0581(10) 0.0301(7) 0.0358(8) 0.0088(6) 0.0124(7) 0.0129(7)
C4 0.0440(8) 0.0390(8) 0.0243(7) -0.0028(6) 0.0001(6) 0.0157(7)
C5 0.0274(6) 0.0331(7) 0.0263(6) -0.0069(5) 0.0002(5) 0.0035(5)
C6 0.0223(6) 0.0245(6) 0.0238(6) -0.0044(5) 0.0041(5) 0.0009(5)
C7 0.0521(11) 0.0337(8) 0.0795(13) 0.0121(9) 0.0167(9) -0.0101(8)
C8 0.0756(13) 0.0572(11) 0.0388(9) -0.0007(8) -0.0201(9) 0.0242(10)
C9 0.0297(7) 0.0314(7) 0.0304(7) 0.0011(5) -0.0011(5) -0.0084(6)
C10 0.0197(6) 0.0255(6) 0.0304(6) -0.0089(5) -0.0006(5) 0.0015(5)
C11 0.0234(6) 0.0259(6) 0.0297(6) -0.0073(5) 0.0025(5) -0.0038(5)
C12 0.0306(7) 0.0280(7) 0.0331(7) -0.0102(5) 0.0078(5) -0.0015(5)
C13 0.0320(7) 0.0245(6) 0.0430(8) -0.0040(6) 0.0083(6) 0.0028(6)
C14 0.0326(7) 0.0362(8) 0.0349(8) 0.0001(6) 0.0012(6) 0.0072(6)
C15 0.0247(6) 0.0373(7) 0.0283(7) -0.0084(6) -0.0013(5) 0.0039(6)
C16 0.0394(8) 0.0371(8) 0.0284(7) -0.0045(6) 0.0059(6) 0.0021(6)
C17 0.0663(12) 0.0317(8) 0.0616(11) 0.0008(7) 0.0175(9) 0.0178(8)
C18 0.0431(9) 0.0579(10) 0.0275(7) -0.0094(7) -0.0034(6) 0.0182(8)
C19 0.0202(6) 0.0274(6) 0.0388(7) -0.0129(5) 0.0037(5) -0.0013(5)
C20 0.0214(6) 0.0383(8) 0.0500(9) -0.0205(7) 0.0070(6) -0.0024(6)
C21 0.0207(6) 0.0381(8) 0.0487(8) -0.0156(7) 0.0047(6) -0.0058(6)
C22 0.0299(7) 0.0253(6) 0.0330(7) -0.0067(5) 0.0008(5) -0.0025(5)
C23 0.0288(7) 0.0236(6) 0.0330(7) -0.0062(5) 0.0062(5) 0.0025(5)
C24 0.0213(6) 0.0242(6) 0.0353(7) -0.0048(5) 0.0061(5) 0.0007(5)
C25 0.0256(7) 0.0618(11) 0.0912(15) -0.0488(11) 0.0196(8) -0.0099(8)
C26 0.0354(7) 0.0314(7) 0.0436(8) -0.0142(6) 0.0011(6) -0.0051(6)
C27 0.0243(7) 0.0313(7) 0.0584(10) -0.0122(7) 0.0116(6) 0.0018(6)
P1 0.01872(15) 0.02396(16) 0.03104(17) -0.00796(13) 0.00157(12) -0.00041(12)
B 0.0408(9) 0.0351(8) 0.0256(7) 0.0046(6) 0.0001(6) 0.0015(7)
Cl1 0.0438(2) 0.0713(3) 0.0421(2) 0.0028(2) -0.00724(17) -0.0073(2)
Cl2 0.0655(3) 0.0424(2) 0.02881(18) 0.01080(15) 0.01072(17) 0.01749(19)
C28 0.0464(9) 0.0284(7) 0.0295(7) -0.0018(5) -0.0033(6) -0.0007(6)
C29 0.0798(13) 0.0353(8) 0.0355(9) -0.0063(7) -0.0041(8) 0.0019(9)
C30 0.1045(18) 0.0446(10) 0.0571(12) -0.0251(9) 0.0107(12) 0.0061(11)
C31 0.0758(15) 0.0422(11) 0.0997(18) -0.0261(11) 0.0010(13) 0.0178(10)
C32 0.0600(12) 0.0401(9) 0.0793(14) -0.0092(9) -0.0233(10) 0.0133(9)
C33 0.0495(10) 0.0346(8) 0.0423(9) -0.0048(6) -0.0118(7) 0.0028(7)
C34 0.0426(8) 0.0275(7) 0.0259(6) 0.0043(5) 0.0061(6) 0.0041(6)
C35 0.0447(8) 0.0318(7) 0.0272(7) 0.0012(5) 0.0108(6) 0.0026(6)
C36 0.0468(9) 0.0305(7) 0.0338(8) 0.0003(6) 0.0045(6) 0.0008(6)
C37 0.0608(10) 0.0302(7) 0.0285(7) -0.0036(6) 0.0045(7) 0.0081(7)
C38 0.0577(10) 0.0316(7) 0.0296(7) 0.0041(6) 0.0165(7) 0.0109(7)
C39 0.0422(8) 0.0319(7) 0.0317(7) 0.0093(6) 0.0091(6) 0.0049(6)
F1 0.1401(13) 0.0535(6) 0.0315(5) -0.0071(5) -0.0229(6) 0.0137(7)
F2 0.1977(19) 0.0717(9) 0.0691(9) -0.0427(8) 0.0160(10) 0.0219(10)
F3 0.1230(14) 0.0709(10) 0.1617(17) -0.0491(10) 0.0032(12) 0.0486(9)
F4 0.1005(11) 0.0645(8) 0.1263(13) -0.0138(8) -0.0603(9) 0.0403(8)
F5 0.0883(8) 0.0490(6) 0.0382(5) -0.0022(4) -0.0244(5) 0.0166(6)
F6 0.0468(5) 0.0562(6) 0.0380(5) -0.0117(4) 0.0168(4) -0.0068(5)
F7 0.0522(6) 0.0518(6) 0.0498(6) -0.0109(5) 0.0037(5) -0.0108(5)
F8 0.0792(8) 0.0544(6) 0.0432(6) -0.0219(5) 0.0034(5) 0.0068(6)
F9 0.0702(7) 0.0567(6) 0.0425(5) -0.0044(5) 0.0275(5) 0.0134(5)
F10 0.0447(5) 0.0514(6) 0.0473(6) 0.0063(4) 0.0163(4) 0.0006(4)

loop_
_atom_type_symbol
_atom_type_description
_atom_type_scat_dispersion_real
_atom_type_scat_dispersion_imag
_atom_type_scat_source
C C 0.0033 0.0016 'International Tables Vol C Tables 4.2.6.8 and 6.1.1.4'
H H 0.0000 0.0000 'International Tables Vol C Tables 4.2.6.8 and 6.1.1.4'
F F 0.0171 0.0103 'International Tables Vol C Tables 4.2.6.8 and 6.1.1.4'
P P 0.1023 0.0942 'International Tables Vol C Tables 4.2.6.8 and 6.1.1.4'
Cl Cl 0.1484 0.1585 'International Tables Vol C Tables 4.2.6.8 and 6.1.1.4'
B B 0.0013 0.0007 'International Tables Vol C Tables 4.2.6.8 and 6.1.1.4'

loop_
_geom_angle_atom_site_label_1
_geom_angle_atom_site_label_2
_geom_angle_atom_site_label_3
_geom_angle
C2 C1 C6 120.65(12)
C2 C1 P1 123.96(11)
C6 C1 P1 115.37(10)
C3 C2 C1 117.81(13)
C3 C2 C7 118.21(14)
C1 C2 C7 123.94(15)
C4 C3 C2 122.85(14)
C4 C3 H3 118.6
C2 C3 H3 118.6
C3 C4 C5 118.21(13)
C3 C4 C8 121.93(15)
C5 C4 C8 119.87(16)
C6 C5 C4 121.93(13)
C6 C5 H5 119.0
C4 C5 H5 119.0
C5 C6 C1 118.45(12)
C5 C6 C9 118.19(12)
C1 C6 C9 123.36(11)
C2 C7 H7A 109.5
C2 C7 H7B 109.5
H7A C7 H7B 109.5
C2 C7 H7C 109.5
H7A C7 H7C 109.5
H7B C7 H7C 109.5
C4 C8 H8A 109.5
C4 C8 H8B 109.5
H8A C8 H8B 109.5
C4 C8 H8C 109.5
H8A C8 H8C 109.5
H8B C8 H8C 109.5
C6 C9 H9A 109.5
C6 C9 H9B 109.5
H9A C9 H9B 109.5
C6 C9 H9C 109.5
H9A C9 H9C 109.5
H9B C9 H9C 109.5
C15 C10 C11 121.03(12)
C15 C10 P1 115.44(10)
C11 C10 P1 123.47(10)
C12 C11 C10 117.47(13)
C12 C11 C16 117.96(12)
C10 C11 C16 124.56(12)
C13 C12 C11 122.62(13)
C13 C12 H12 118.7
C11 C12 H12 118.7
C14 C13 C12 118.57(13)
C14 C13 C17 120.79(15)
C12 C13 C17 120.63(14)
C13 C14 C15 121.93(14)
C13 C14 H14 119.0
C15 C14 H14 119.0
C14 C15 C10 118.37(13)
C14 C15 C18 118.66(13)
C10 C15 C18 122.96(13)
C11 C16 H16A 109.5
C11 C16 H16B 109.5
H16A C16 H16B 109.5
C11 C16 H16C 109.5
H16A C16 H16C 109.5
H16B C16 H16C 109.5
C13 C17 H17A 109.5
C13 C17 H17B 109.5
H17A C17 H17B 109.5
C13 C17 H17C 109.5
H17A C17 H17C 109.5
H17B C17 H17C 109.5
C15 C18 H18A 109.5
C15 C18 H18B 109.5
H18A C18 H18B 109.5
C15 C18 H18C 109.5
H18A C18 H18C 109.5
H18B C18 H18C 109.5
C20 C19 C24 120.16(12)
C20 C19 P1 123.49(10)
C24 C19 P1 116.30(10)
C21 C20 C19 118.15(12)
C21 C20 C25 117.67(13)
C19 C20 C25 124.17(12)
C22 C21 C20 122.99(13)
C22 C21 H21 118.5
C20 C21 H21 118.5
C21 C22 C23 117.90(12)
C21 C22 C26 120.72(13)
C23 C22 C26 121.38(12)
C22 C23 C24 122.26(12)
C22 C23 H23 118.9
C24 C23 H23 118.9
C23 C24 C19 118.49(12)
C23 C24 C27 118.33(12)
C19 C24 C27 123.17(12)
C20 C25 H25A 109.5
C20 C25 H25B 109.5
H25A C25 H25B 109.5
C20 C25 H25C 109.5
H25A C25 H25C 109.5
H25B C25 H25C 109.5
C22 C26 H26A 109.5
C22 C26 H26B 109.5
H26A C26 H26B 109.5
C22 C26 H26C 109.5
H26A C26 H26C 109.5
H26B C26 H26C 109.5
C24 C27 H27A 109.5
C24 C27 H27B 109.5
H27A C27 H27B 109.5
C24 C27 H27C 109.5
H27A C27 H27C 109.5
H27B C27 H27C 109.5
C1 P1 C10 114.05(6)
C1 P1 C19 115.73(6)
C10 P1 C19 115.80(6)
C1 P1 H1 103.4(6)
C10 P1 H1 102.8(6)
C19 P1 H1 102.4(6)
C28 B C34 115.82(12)
C28 B Cl1 105.85(11)
C34 B Cl1 114.09(11)
C28 B Cl2 110.43(11)
C34 B Cl2 102.98(10)
Cl1 B Cl2 107.43(8)
C33 C28 C29 113.37(15)
C33 C28 B 124.28(13)
C29 C28 B 122.13(14)
F1 C29 C30 116.39(17)
F1 C29 C28 120.01(16)
C30 C29 C28 123.59(18)
F2 C30 C31 120.0(2)
F2 C30 C29 119.7(2)
C31 C30 C29 120.30(19)
F3 C31 C30 120.5(2)
F3 C31 C32 120.5(2)
C30 C31 C32 118.93(18)
F4 C32 C31 120.43(19)
F4 C32 C33 119.87(19)
C31 C32 C33 119.70(18)
F5 C33 C32 115.48(15)
F5 C33 C28 120.47(15)
C32 C33 C28 124.04(16)
C39 C34 C35 113.13(13)
C39 C34 B 127.99(14)
C35 C34 B 118.77(13)
F6 C35 C36 115.74(14)
F6 C35 C34 119.48(13)
C36 C35 C34 124.78(14)
F7 C36 C37 119.61(14)
F7 C36 C35 121.02(14)
C37 C36 C35 119.36(15)
F8 C37 C38 121.30(15)
F8 C37 C36 119.96(16)
C38 C37 C36 118.74(14)
F9 C38 C37 119.67(15)
F9 C38 C39 119.93(16)
C37 C38 C39 120.39(14)
F10 C39 C38 114.50(13)
F10 C39 C34 121.90(14)
C38 C39 C34 123.60(15)

loop_
_geom_bond_atom_site_label_1
_geom_bond_atom_site_label_2
_geom_bond_distance
C1 C2 1.4054(19)
C1 C6 1.4132(18)
C1 P1 1.7985(13)
C2 C3 1.392(2)
C2 C7 1.509(2)
C3 C4 1.378(2)
C3 H3 0.9300
C4 C5 1.390(2)
C4 C8 1.512(2)
C5 C6 1.3879(18)
C5 H5 0.9300
C6 C9 1.5072(19)
C7 H7A 0.9600
C7 H7B 0.9600
C7 H7C 0.9600
C8 H8A 0.9600
C8 H8B 0.9600
C8 H8C 0.9600
C9 H9A 0.9600
C9 H9B 0.9600
C9 H9C 0.9600
C10 C15 1.4102(19)
C10 C11 1.4161(18)
C10 P1 1.7991(13)
C11 C12 1.3908(19)
C11 C16 1.505(2)
C12 C13 1.388(2)
C12 H12 0.9300
C13 C14 1.386(2)
C13 C17 1.504(2)
C14 C15 1.390(2)
C14 H14 0.9300
C15 C18 1.507(2)
C16 H16A 0.9600
C16 H16B 0.9600
C16 H16C 0.9600
C17 H17A 0.9600
C17 H17B 0.9600
C17 H17C 0.9600
C18 H18A 0.9600
C18 H18B 0.9600
C18 H18C 0.9600
C19 C20 1.4086(18)
C19 C24 1.4196(18)
C19 P1 1.8052(13)
C20 C21 1.3924(19)
C20 C25 1.508(2)
C21 C22 1.3825(19)
C21 H21 0.9300
C22 C23 1.3891(19)
C22 C26 1.5032(18)
C23 C24 1.3914(18)
C23 H23 0.9300
C24 C27 1.5085(18)
C25 H25A 0.9600
C25 H25B 0.9600
C25 H25C 0.9600
C26 H26A 0.9600
C26 H26B 0.9600
C26 H26C 0.9600
C27 H27A 0.9600
C27 H27B 0.9600
C27 H27C 0.9600
P1 H1 1.302(14)
B C28 1.626(2)
B C34 1.631(2)
B Cl1 1.8639(19)
B Cl2 1.9281(17)
C28 C33 1.384(2)
C28 C29 1.394(2)
C29 F1 1.353(2)
C29 C30 1.374(3)
C30 F2 1.359(2)
C30 C31 1.362(3)
C31 F3 1.346(2)
C31 C32 1.363(3)
C32 F4 1.348(2)
C32 C33 1.381(3)
C33 F5 1.3444(19)
C34 C39 1.391(2)
C34 C35 1.392(2)
C35 F6 1.3506(16)
C35 C36 1.376(2)
C36 F7 1.3435(19)
C36 C37 1.373(2)
C37 F8 1.3445(18)
C37 C38 1.367(3)
C38 F9 1.3500(17)
C38 C39 1.382(2)
C39 F10 1.3518(18)
